data_4325821
loop_
_publ_author_name
'Lian-Qiang Wei'
'Kun Zhang'
'Ying-Chun Feng'
'Yun-Hong Wang'
'Ming-Hua Zeng'
'Mohamedally Kurmoo'

_publ_contact_author_email ZMH@MAILBOX.GXNU.EDU.CN
_publ_contact_author_name 'Ming-Hua Zeng'
_publ_section_title
;
 Microwave versus Traditional Solvothermal Synthesis of Ni7II Discs:
 Effect of Ligand on Exchange Reaction in Solution Studied by Electrospray
 Ionization-Mass Spectroscopy and Magnetic Properties
;
_journal_name_full 'Inorganic Chemistry'
_journal_page_first 7274
_journal_page_last 7283
_journal_paper_doi 10.1021/ic200883b
_journal_volume 50
_journal_year 2011
_chemical_formula_sum 'C60 H78 Cl2 N6 Ni7 O26'
_chemical_formula_weight 1781.15
_chemical_name_systematic
; 
 ? 
;
_space_group_IT_number 165
_symmetry_space_group_name_Hall '-P 3 2"c'
_symmetry_space_group_name_H-M 'P -3 c 1'
_atom_sites_solution_hydrogens geom
_atom_sites_solution_primary direct
_atom_sites_solution_secondary difmap
_audit_creation_method SHELXL-97
_cell_angle_alpha 90.00
_cell_angle_beta 90.00
_cell_angle_gamma 120.00
_cell_formula_units_Z 2
_cell_length_a 13.936(2)
_cell_length_b 13.936(2)
_cell_length_c 24.010(5)
_cell_measurement_reflns_used 3978
_cell_measurement_temperature 298(2)
_cell_measurement_theta_max 22.646
_cell_measurement_theta_min 2.393
_cell_volume 4038.3(12)
_computing_structure_refinement 'SHELXL-97 (Sheldrick, 1997)'
_computing_structure_solution 'SHELXS-97 (Sheldrick, 1990)'
_diffrn_ambient_temperature 298(2)
_diffrn_measured_fraction_theta_full 0.973
_diffrn_measured_fraction_theta_max 0.973
_diffrn_radiation_monochromator graphite
_diffrn_radiation_source 'fine-focus sealed tube'
_diffrn_radiation_type MoK\a
_diffrn_radiation_wavelength 0.71073
_diffrn_reflns_av_R_equivalents 0.0500
_diffrn_reflns_av_sigmaI/netI 0.0432
_diffrn_reflns_limit_h_max 18
_diffrn_reflns_limit_h_min -17
_diffrn_reflns_limit_k_max 10
_diffrn_reflns_limit_k_min -17
_diffrn_reflns_limit_l_max 28
_diffrn_reflns_limit_l_min -31
_diffrn_reflns_number 19510
_diffrn_reflns_theta_full 28.36
_diffrn_reflns_theta_max 28.36
_diffrn_reflns_theta_min 1.69
_exptl_absorpt_coefficient_mu 1.736
_exptl_absorpt_correction_T_max 0.7452
_exptl_absorpt_correction_T_min 0.5155
_exptl_absorpt_correction_type multi-scan
_exptl_crystal_density_diffrn 1.465
_exptl_crystal_F_000 1836
_exptl_crystal_size_max 0.44
_exptl_crystal_size_mid 0.33
_exptl_crystal_size_min 0.18
_refine_diff_density_max 1.272
_refine_diff_density_min -0.779
_refine_diff_density_rms 0.131
_refine_ls_extinction_method none
_refine_ls_goodness_of_fit_ref 1.137
_refine_ls_hydrogen_treatment constr
_refine_ls_matrix_type full
_refine_ls_number_parameters 153
_refine_ls_number_reflns 3289
_refine_ls_number_restraints 1
_refine_ls_restrained_S_all 1.143
_refine_ls_R_factor_all 0.1053
_refine_ls_R_factor_gt 0.0697
_refine_ls_shift/su_max 0.000
_refine_ls_shift/su_mean 0.000
_refine_ls_structure_factor_coef Fsqd
_refine_ls_weighting_details 'calc w=1/[\s^2^(Fo^2^)+(0.1203P)^2^+0.0000P] where P=(Fo^2^+2Fc^2^)/3'
_refine_ls_weighting_scheme calc
_refine_ls_wR_factor_gt 0.1985
_refine_ls_wR_factor_ref 0.2157
_reflns_number_gt 1993
_reflns_number_total 3289
_reflns_threshold_expression >2sigma(I)
_cod_data_source_file ic200883b_si_002_4.cif
_cod_data_source_block 3
_cod_database_code 4325821

loop_
_symmetry_equiv_pos_as_xyz
'x, y, z'
'-y, x-y, z'
'-x+y, -x, z'
'y, x, -z+1/2'
'x-y, -y, -z+1/2'
'-x, -x+y, -z+1/2'
'-x, -y, -z'
'y, -x+y, -z'
'x-y, x, -z'
'-y, -x, z-1/2'
'-x+y, y, z-1/2'
'x, x-y, z-1/2'

loop_
_atom_site_label
_atom_site_type_symbol
_atom_site_fract_x
_atom_site_fract_y
_atom_site_fract_z
_atom_site_U_iso_or_equiv
_atom_site_adp_type
_atom_site_occupancy
_atom_site_symmetry_multiplicity
_atom_site_calc_flag
_atom_site_refinement_flags
Ni1 Ni 0.0000 0.0000 0.5000 0.0344(4) Uani 1 6 d S
Ni2 Ni 0.25422(5) 0.10328(5) 0.49331(3) 0.0461(3) Uani 1 1 d .
N1 N 0.3757(4) 0.1808(4) 0.4337(2) 0.0670(14) Uani 1 1 d .
O1 O 0.2385(3) -0.0380(3) 0.46651(15) 0.0480(9) Uani 1 1 d .
O2 O 0.1479(4) -0.2485(3) 0.4431(2) 0.0734(13) Uani 1 1 d .
O3 O 0.1339(2) 0.1238(2) 0.45758(13) 0.0372(7) Uani 1 1 d U
O4 O 0.3333 0.6667 0.1404(5) 0.122(4) Uani 1 3 d S
O5 O 0.3385(6) 0.5718(6) 0.2151(3) 0.146(3) Uani 1 1 d .
C1 C 0.2736(4) -0.0608(4) 0.4200(2) 0.0478(12) Uani 1 1 d .
C2 C 0.2306(5) -0.1713(5) 0.4050(3) 0.0623(16) Uani 1 1 d .
C3 C 0.2621(7) -0.2037(6) 0.3588(3) 0.084(2) Uani 1 1 d .
H3A H 0.2305 -0.2784 0.3499 0.101 Uiso 1 1 calc R
C4 C 0.3412(8) -0.1241(7) 0.3258(3) 0.093(2) Uani 1 1 d .
H4A H 0.3655 -0.1460 0.2948 0.112 Uiso 1 1 calc R
C5 C 0.3858(6) -0.0151(6) 0.3361(3) 0.083(2) Uani 1 1 d .
H5A H 0.4381 0.0376 0.3122 0.099 Uiso 1 1 calc R
C6 C 0.3497(5) 0.0180(5) 0.3860(3) 0.0639(15) Uani 1 1 d .
C7 C 0.3971(6) 0.1335(6) 0.3951(3) 0.0779(19) Uani 1 1 d .
H7A H 0.4503 0.1797 0.3695 0.093 Uiso 1 1 calc R
C8 C 0.4354(8) 0.3023(7) 0.4330(5) 0.158(5) Uani 1 1 d .
H8A H 0.4900 0.3287 0.4039 0.236 Uiso 1 1 calc R
H8B H 0.4712 0.3299 0.4683 0.236 Uiso 1 1 calc R
H8C H 0.3840 0.3279 0.4264 0.236 Uiso 1 1 calc R
C9 C 0.1389(16) 0.1354(16) 0.4014(7) 0.316(13) Uani 1 1 d U
H9A H 0.2086 0.1982 0.3911 0.473 Uiso 1 1 calc R
H9B H 0.0796 0.1463 0.3889 0.473 Uiso 1 1 calc R
H9C H 0.1319 0.0698 0.3845 0.473 Uiso 1 1 calc R
C10 C 0.1451(8) -0.3519(6) 0.4534(5) 0.123(3) Uani 1 1 d .
H10A H 0.0867 -0.3955 0.4792 0.185 Uiso 1 1 calc R
H10B H 0.2148 -0.3372 0.4688 0.185 Uiso 1 1 calc R
H10C H 0.1320 -0.3918 0.4190 0.185 Uiso 1 1 calc R
Cl1 Cl 0.3333 0.6667 0.20268(14) 0.0761(8) Uani 1 3 d S

loop_
_atom_site_aniso_label
_atom_site_aniso_U_11
_atom_site_aniso_U_22
_atom_site_aniso_U_33
_atom_site_aniso_U_23
_atom_site_aniso_U_13
_atom_site_aniso_U_12
Ni1 0.0323(5) 0.0323(5) 0.0388(8) 0.000 0.000 0.0161(2)
Ni2 0.0365(4) 0.0420(4) 0.0583(5) -0.0069(3) 0.0033(3) 0.0185(3)
N1 0.055(3) 0.055(3) 0.083(4) 0.008(3) 0.032(3) 0.022(2)
O1 0.0474(19) 0.0443(19) 0.058(2) 0.0057(16) 0.0163(16) 0.0272(16)
O2 0.080(3) 0.047(2) 0.101(3) 0.002(2) 0.014(3) 0.038(2)
O3 0.0342(16) 0.0322(16) 0.0371(16) -0.0016(12) 0.0009(13) 0.0105(13)
O4 0.134(6) 0.134(6) 0.098(8) 0.000 0.000 0.067(3)
O5 0.152(6) 0.113(5) 0.196(8) 0.006(5) -0.050(5) 0.083(5)
C1 0.048(3) 0.056(3) 0.052(3) 0.001(2) 0.008(2) 0.036(3)
C2 0.062(4) 0.074(4) 0.065(4) -0.013(3) -0.002(3) 0.045(3)
C3 0.104(6) 0.077(5) 0.087(5) -0.016(4) -0.002(4) 0.058(5)
C4 0.119(6) 0.100(6) 0.076(5) 0.001(4) 0.024(5) 0.067(5)
C5 0.103(5) 0.092(5) 0.066(4) 0.006(4) 0.025(4) 0.058(5)
C6 0.064(4) 0.069(4) 0.063(4) 0.001(3) 0.009(3) 0.037(3)
C7 0.068(4) 0.075(4) 0.082(5) 0.014(4) 0.027(4) 0.029(4)
C8 0.135(8) 0.065(5) 0.203(11) -0.011(6) 0.105(8) -0.002(5)
C9 0.51(4) 0.40(3) 0.109(8) 0.072(14) 0.025(15) 0.28(2)
C10 0.160(9) 0.066(5) 0.172(9) 0.005(5) 0.007(7) 0.077(6)
Cl1 0.0706(11) 0.0706(11) 0.087(2) 0.000 0.000 0.0353(5)

loop_
_atom_type_symbol
_atom_type_description
_atom_type_scat_dispersion_real
_atom_type_scat_dispersion_imag
_atom_type_scat_source
C C 0.0033 0.0016 'International Tables Vol C Tables 4.2.6.8 and 6.1.1.4'
H H 0.0000 0.0000 'International Tables Vol C Tables 4.2.6.8 and 6.1.1.4'
N N 0.0061 0.0033 'International Tables Vol C Tables 4.2.6.8 and 6.1.1.4'
O O 0.0106 0.0060 'International Tables Vol C Tables 4.2.6.8 and 6.1.1.4'
Cl Cl 0.1484 0.1585 'International Tables Vol C Tables 4.2.6.8 and 6.1.1.4'
Ni Ni 0.3393 1.1124 'International Tables Vol C Tables 4.2.6.8 and 6.1.1.4'

loop_
_geom_angle_atom_site_label_1
_geom_angle_atom_site_label_2
_geom_angle_atom_site_label_3
_geom_angle
_geom_angle_site_symmetry_1
_geom_angle_site_symmetry_3
O3 Ni1 O3 97.83(11) 9_556 8_556
O3 Ni1 O3 97.83(11) 9_556 7_556
O3 Ni1 O3 97.83(11) 8_556 7_556
O3 Ni1 O3 180.0 9_556 3
O3 Ni1 O3 82.17(11) 8_556 3
O3 Ni1 O3 82.17(11) 7_556 3
O3 Ni1 O3 82.17(11) 9_556 .
O3 Ni1 O3 82.17(11) 8_556 .
O3 Ni1 O3 180.000(1) 7_556 .
O3 Ni1 O3 97.83(11) 3 .
O3 Ni1 O3 82.17(11) 9_556 2
O3 Ni1 O3 180.000(1) 8_556 2
O3 Ni1 O3 82.17(11) 7_556 2
O3 Ni1 O3 97.83(11) 3 2
O3 Ni1 O3 97.83(11) . 2
O1 Ni2 O1 169.75(8) . 9_556
O1 Ni2 O3 108.37(14) . .
O1 Ni2 O3 79.69(13) 9_556 .
O1 Ni2 N1 87.07(17) . .
O1 Ni2 N1 98.14(18) 9_556 .
O3 Ni2 N1 98.78(18) . .
O1 Ni2 O3 78.92(13) . 8_556
O1 Ni2 O3 96.19(13) 9_556 8_556
O3 Ni2 O3 82.92(16) . 8_556
N1 Ni2 O3 165.65(17) . 8_556
O1 Ni2 O2 97.76(15) . 9_556
O1 Ni2 O2 73.82(14) 9_556 9_556
O3 Ni2 O2 153.42(13) . 9_556
N1 Ni2 O2 87.1(2) . 9_556
O3 Ni2 O2 97.76(15) 8_556 9_556
C7 N1 C8 116.8(6) . .
C7 N1 Ni2 125.8(5) . .
C8 N1 Ni2 117.1(4) . .
C1 O1 Ni2 130.2(3) . .
C1 O1 Ni2 122.4(3) . 8_556
Ni2 O1 Ni2 102.63(14) . 8_556
C10 O2 C2 117.7(5) . .
C10 O2 Ni2 126.1(5) . 8_556
C2 O2 Ni2 109.2(3) . 8_556
C9 O3 Ni2 116.2(9) . .
C9 O3 Ni1 124.1(9) . .
Ni2 O3 Ni1 98.01(13) . .
C9 O3 Ni2 118.9(9) . 9_556
Ni2 O3 Ni2 98.19(12) . 9_556
Ni1 O3 Ni2 96.36(13) . 9_556
O1 C1 C6 123.3(5) . .
O1 C1 C2 118.6(5) . .
C6 C1 C2 118.1(5) . .
C3 C2 C1 123.4(7) . .
C3 C2 O2 122.9(6) . .
C1 C2 O2 113.7(5) . .
C4 C3 C2 118.2(7) . .
C4 C3 H3A 120.9 . .
C2 C3 H3A 120.9 . .
C5 C4 C3 122.8(7) . .
C5 C4 H4A 118.6 . .
C3 C4 H4A 118.6 . .
C4 C5 C6 118.0(7) . .
C4 C5 H5A 121.0 . .
C6 C5 H5A 121.0 . .
C1 C6 C7 124.0(6) . .
C1 C6 C5 119.5(6) . .
C7 C6 C5 116.5(6) . .
N1 C7 C6 127.7(6) . .
N1 C7 H7A 116.2 . .
C6 C7 H7A 116.2 . .
N1 C8 H8A 109.5 . .
N1 C8 H8B 109.5 . .
H8A C8 H8B 109.5 . .
N1 C8 H8C 109.5 . .
H8A C8 H8C 109.5 . .
H8B C8 H8C 109.5 . .
O3 C9 H9A 109.5 . .
O3 C9 H9B 109.5 . .
H9A C9 H9B 109.5 . .
O3 C9 H9C 109.5 . .
H9A C9 H9C 109.5 . .
H9B C9 H9C 109.5 . .
O2 C10 H10A 109.5 . .
O2 C10 H10B 109.5 . .
H10A C10 H10B 109.5 . .
O2 C10 H10C 109.5 . .
H10A C10 H10C 109.5 . .
H10B C10 H10C 109.5 . .
O5 Cl1 O5 115.6(3) 3_565 2_665
O5 Cl1 O5 115.6(3) 3_565 .
O5 Cl1 O5 115.6(3) 2_665 .
O5 Cl1 O4 102.3(4) 3_565 .
O5 Cl1 O4 102.3(4) 2_665 .
O5 Cl1 O4 102.3(4) . .

loop_
_geom_bond_atom_site_label_1
_geom_bond_atom_site_label_2
_geom_bond_distance
_geom_bond_site_symmetry_2
Ni1 O3 2.068(3) 9_556
Ni1 O3 2.068(3) 8_556
Ni1 O3 2.068(3) 7_556
Ni1 O3 2.068(3) 3
Ni1 O3 2.068(3) .
Ni1 O3 2.068(3) 2
Ni2 O1 1.977(3) .
Ni2 O1 1.998(3) 9_556
Ni2 O3 2.026(3) .
Ni2 N1 2.062(5) .
Ni2 O3 2.079(3) 8_556
Ni2 O2 2.326(4) 9_556
N1 C7 1.255(8) .
N1 C8 1.467(9) .
O1 C1 1.321(6) .
O1 Ni2 1.998(3) 8_556
O2 C10 1.443(7) .
O2 C2 1.444(8) .
O2 Ni2 2.326(4) 8_556
O3 C9 1.356(15) .
O3 Ni2 2.079(3) 9_556
O4 Cl1 1.496(11) .
O5 Cl1 1.392(6) .
C1 C6 1.353(8) .
C1 C2 1.392(8) .
C2 C3 1.349(8) .
C3 C4 1.361(10) .
C3 H3A 0.9300 .
C4 C5 1.346(9) .
C4 H4A 0.9300 .
C5 C6 1.461(8) .
C5 H5A 0.9300 .
C6 C7 1.419(9) .
C7 H7A 0.9300 .
C8 H8A 0.9600 .
C8 H8B 0.9600 .
C8 H8C 0.9600 .
C9 H9A 0.9600 .
C9 H9B 0.9600 .
C9 H9C 0.9600 .
C10 H10A 0.9600 .
C10 H10B 0.9600 .
C10 H10C 0.9600 .
Cl1 O5 1.392(6) 3_565
Cl1 O5 1.392(6) 2_665
